data_2205017
loop_
_publ_author_name
'Cui, Guang-Hua'
'Li, Jian-Rong'

_publ_section_title
;
 Tris(1,10-phenanthroline-\k<i>N</i>,<i>N</i>')manganese(II)
 bis(perchlorate) chloroform disolvate
;
_journal_issue 2
_journal_name_full 'Acta Crystallographica Section E'
_journal_page_first m349
_journal_page_last m350
_journal_paper_doi 10.1107/S160053680500156X
_journal_volume 61
_journal_year 2005
_chemical_formula_iupac '[Mn (C12 H8 N6)3] (Cl O4)2 , 2C H Cl3'
_chemical_formula_moiety 'C36 H24 Mn N6 2+ , 2Cl O4 - , 2C H Cl3'
_chemical_formula_sum 'C38 H26 Cl8 Mn N6 O8'
_chemical_formula_weight 1033.19
_chemical_name_systematic
;
Tris(1,10-phenanthroline-\kN,N')manganese(II) bis(perchlorate)
chloroform disolvate
;
_space_group_IT_number 2
_symmetry_cell_setting triclinic
_symmetry_space_group_name_Hall '-P 1'
_symmetry_space_group_name_H-M 'P -1'
_atom_sites_solution_hydrogens geom
_atom_sites_solution_primary direct
_atom_sites_solution_secondary difmap
_audit_creation_method SHELXL97
_cell_angle_alpha 86.15(3)
_cell_angle_beta 75.77(3)
_cell_angle_gamma 70.17(3)
_cell_formula_units_Z 2
_cell_length_a 12.642(3)
_cell_length_b 12.987(3)
_cell_length_c 14.501(3)
_cell_measurement_reflns_used 3351
_cell_measurement_temperature 293(2)
_cell_measurement_theta_max 54.24
_cell_measurement_theta_min 6.67
_cell_volume 2170.6(10)
_computing_cell_refinement PROCESS-AUTO
_computing_data_collection 'PROCESS-AUTO (Rigaku, 1998)'
_computing_data_reduction 'CrystalStructure (Rigaku/MSC, 2002)'
_computing_molecular_graphics SHELXL97
_computing_publication_material SHELXL97
_computing_structure_refinement 'SHELXL97 (Sheldrick, 1997)'
_computing_structure_solution 'SHELXS97 (Sheldrick, 1997)'
_diffrn_ambient_temperature 293(2)
_diffrn_detector_area_resol_mean 10.000
_diffrn_measured_fraction_theta_full 0.979
_diffrn_measured_fraction_theta_max 0.979
_diffrn_measurement_device_type 'Rigaku R-AXIS RAPID'
_diffrn_measurement_method \w
_diffrn_radiation_monochromator graphite
_diffrn_radiation_source 'fine-focus sealed tube'
_diffrn_radiation_type MoK\a
_diffrn_radiation_wavelength 0.71073
_diffrn_reflns_av_R_equivalents 0.0367
_diffrn_reflns_av_sigmaI/netI 0.0533
_diffrn_reflns_limit_h_max 15
_diffrn_reflns_limit_h_min -15
_diffrn_reflns_limit_k_max 15
_diffrn_reflns_limit_k_min -15
_diffrn_reflns_limit_l_max 17
_diffrn_reflns_limit_l_min -17
_diffrn_reflns_number 13078
_diffrn_reflns_theta_full 25.50
_diffrn_reflns_theta_max 25.50
_diffrn_reflns_theta_min 3.01
_diffrn_standards_decay_% 0
_diffrn_standards_interval_count 0
_diffrn_standards_interval_time 0
_diffrn_standards_number 0
_exptl_absorpt_coefficient_mu 0.855
_exptl_absorpt_correction_T_max 0.8084
_exptl_absorpt_correction_T_min 0.7958
_exptl_absorpt_correction_type multi-scan
_exptl_absorpt_process_details '(ABSCOR; Higashi, 1995)'
_exptl_crystal_colour yellow
_exptl_crystal_density_diffrn 1.581
_exptl_crystal_density_meas ?
_exptl_crystal_density_method .
_exptl_crystal_description block
_exptl_crystal_F_000 1042
_exptl_crystal_size_max 0.28
_exptl_crystal_size_mid 0.28
_exptl_crystal_size_min 0.26
_refine_diff_density_max 0.674
_refine_diff_density_min -0.642
_refine_ls_extinction_method none
_refine_ls_goodness_of_fit_ref 1.005
_refine_ls_hydrogen_treatment constr
_refine_ls_matrix_type full
_refine_ls_number_parameters 550
_refine_ls_number_reflns 7909
_refine_ls_number_restraints 0
_refine_ls_restrained_S_all 1.005
_refine_ls_R_factor_all 0.1129
_refine_ls_R_factor_gt 0.0729
_refine_ls_shift/su_max 0.000
_refine_ls_shift/su_mean 0.000
_refine_ls_structure_factor_coef Fsqd
_refine_ls_weighting_details 'calc w = 1/[\s^2^(Fo^2^)+(0.1288P)^2^] where P=(Fo^2^+2Fc^2^)/3'
_refine_ls_weighting_scheme calc
_refine_ls_wR_factor_gt 0.1849
_refine_ls_wR_factor_ref 0.2050
_reflns_number_gt 4953
_reflns_number_total 7909
_reflns_threshold_expression I>2\s(I)
_cod_data_source_file bv6010.cif
_cod_data_source_block I
_cod_depositor_comments
;
The following automatic conversions were performed:
'_symmetry_cell_setting' value 'Triclinic' changed to 'triclinic'
according to '/home/saulius/struct/CIF-dictionaries/cif_core.dic'
dictionary named 'cif_core.dic' version 2.4.1 from
2010-06-29.

'_geom_bond_publ_flag' value 'Yes' changed to 'yes' according
to '/home/saulius/struct/CIF-dictionaries/cif_core.dic' dictionary named
'cif_core.dic' version 2.4.1 from 2010-06-29 (6
times).

'_geom_bond_publ_flag' value 'No' changed to 'no' according to
'/home/saulius/struct/CIF-dictionaries/cif_core.dic' dictionary named
'cif_core.dic' version 2.4.1 from 2010-06-29 (88 times).

Automatic conversion script
Id: cif_fix_enum 1527 2010-12-29 10:47:43Z saulius 

The following automatic conversions were performed:

'_symmetry_cell_setting' value 'Triclinic' changed to 'triclinic'
according to /home/saulius/struct/CIF-dictionaries/cif_core.dic
dictionary named 'cif_core.dic' version 2.4.1 from
2010-06-29.

'_geom_bond_publ_flag' value 'Yes' changed to 'yes'
according to /home/saulius/struct/CIF-dictionaries/cif_core.dic
dictionary named 'cif_core.dic' version 2.4.1 from 2010-06-29 (6
times).

'_geom_bond_publ_flag' value 'No' changed to 'no' according
to /home/saulius/struct/CIF-dictionaries/cif_core.dic dictionary
named 'cif_core.dic' version 2.4.1 from 2010-06-29 (88 times).

Automatic conversion script
Id: cif_fix_values 1715 2011-07-08 13:25:40Z adriana 
;
_cod_original_cell_volume 2170.4(9)
_cod_database_code 2205017
_cod_database_fobs_code 2205017

loop_
_symmetry_equiv_pos_as_xyz
'x, y, z'
'-x, -y, -z'

loop_
_atom_site_label
_atom_site_fract_x
_atom_site_fract_y
_atom_site_fract_z
_atom_site_U_iso_or_equiv
_atom_site_adp_type
_atom_site_calc_flag
_atom_site_refinement_flags
_atom_site_occupancy
_atom_site_type_symbol
Mn1 0.24828(5) 0.20515(5) 0.30334(5) 0.0432(2) Uani d . 1 Mn
N1 0.2658(3) 0.3612(3) 0.3531(3) 0.0505(9) Uani d . 1 N
N2 0.2070(3) 0.3320(3) 0.1889(3) 0.0471(8) Uani d . 1 N
N3 0.0579(3) 0.2207(3) 0.3627(3) 0.0506(9) Uani d . 1 N
N4 0.2355(3) 0.1301(3) 0.4504(3) 0.0493(9) Uani d . 1 N
N5 0.2811(3) 0.0589(3) 0.2072(2) 0.0447(8) Uani d . 1 N
N6 0.4435(3) 0.1330(3) 0.2441(3) 0.0478(8) Uani d . 1 N
Cl1 0.06576(10) 0.81618(10) -0.07520(9) 0.0604(3) Uani d . 1 Cl
Cl2 0.51571(12) 0.21880(14) 0.60616(14) 0.0854(5) Uani d . 1 Cl
Cl3 0.86066(18) 0.52813(17) 0.22161(17) 0.1116(6) Uani d . 1 Cl
Cl4 0.93560(18) 0.62497(19) 0.35903(13) 0.1098(6) Uani d . 1 Cl
Cl5 0.89644(15) 0.73729(14) 0.18217(13) 0.0959(5) Uani d . 1 Cl
Cl6 0.4695(3) 0.6045(2) -0.0971(2) 0.1495(9) Uani d . 1 Cl
Cl7 0.4265(3) 0.4076(2) -0.1406(3) 0.1689(12) Uani d . 1 Cl
Cl8 0.41337(18) 0.5815(2) -0.27807(18) 0.1222(7) Uani d . 1 Cl
C1 0.2957(4) 0.3758(4) 0.4325(4) 0.0617(12) Uani d . 1 C
H1A 0.3071 0.3188 0.4754 0.074 Uiso calc R 1 H
C2 0.3108(5) 0.4741(6) 0.4540(4) 0.0790(17) Uani d . 1 C
H2A 0.3297 0.4816 0.5107 0.095 Uiso calc R 1 H
C3 0.2976(5) 0.5569(5) 0.3914(5) 0.0738(15) Uani d . 1 C
H3A 0.3098 0.6208 0.4039 0.089 Uiso calc R 1 H
C4 0.2650(4) 0.5461(4) 0.3060(4) 0.0625(13) Uani d . 1 C
C5 0.2461(5) 0.6316(4) 0.2360(5) 0.0753(16) Uani d . 1 C
H5A 0.2566 0.6971 0.2461 0.090 Uiso calc R 1 H
C6 0.2135(5) 0.6189(4) 0.1562(5) 0.0759(16) Uani d . 1 C
H6A 0.2021 0.6753 0.1127 0.091 Uiso calc R 1 H
C7 0.1963(4) 0.5176(4) 0.1383(4) 0.0599(12) Uani d . 1 C
C8 0.1602(4) 0.5003(5) 0.0565(4) 0.0667(13) Uani d . 1 C
H8A 0.1445 0.5555 0.0125 0.080 Uiso calc R 1 H
C9 0.1489(5) 0.4009(5) 0.0437(4) 0.0681(14) Uani d . 1 C
H9A 0.1245 0.3888 -0.0089 0.082 Uiso calc R 1 H
C10 0.1740(4) 0.3189(4) 0.1092(3) 0.0569(12) Uani d . 1 C
H10A 0.1679 0.2516 0.0981 0.068 Uiso calc R 1 H
C11 0.2170(3) 0.4306(4) 0.2035(3) 0.0489(10) Uani d . 1 C
C12 0.2500(3) 0.4460(4) 0.2899(3) 0.0483(10) Uani d . 1 C
C13 -0.0271(4) 0.2620(5) 0.3189(4) 0.0655(13) Uani d . 1 C
H13A -0.0122 0.2943 0.2600 0.079 Uiso calc R 1 H
C14 -0.1398(4) 0.2589(5) 0.3584(4) 0.0750(16) Uani d . 1 C
H14A -0.1973 0.2874 0.3251 0.090 Uiso calc R 1 H
C15 -0.1643(4) 0.2134(5) 0.4461(4) 0.0675(14) Uani d . 1 C
H15A -0.2385 0.2116 0.4724 0.081 Uiso calc R 1 H
C16 -0.0772(4) 0.1699(4) 0.4958(4) 0.0569(12) Uani d . 1 C
C17 -0.0945(5) 0.1211(5) 0.5898(4) 0.0687(14) Uani d . 1 C
H17A -0.1674 0.1181 0.6195 0.082 Uiso calc R 1 H
C18 -0.0090(5) 0.0810(5) 0.6340(4) 0.0723(15) Uani d . 1 C
H18A -0.0237 0.0522 0.6944 0.087 Uiso calc R 1 H
C19 0.1066(4) 0.0814(4) 0.5899(3) 0.0561(11) Uani d . 1 C
C20 0.1987(5) 0.0395(5) 0.6336(4) 0.0718(14) Uani d . 1 C
H20A 0.1877 0.0099 0.6940 0.086 Uiso calc R 1 H
C21 0.3045(5) 0.0424(5) 0.5872(4) 0.0735(15) Uani d . 1 C
H21A 0.3666 0.0145 0.6156 0.088 Uiso calc R 1 H
C22 0.3209(4) 0.0878(5) 0.4954(4) 0.0653(13) Uani d . 1 C
H22A 0.3946 0.0882 0.4649 0.078 Uiso calc R 1 H
C23 0.1276(4) 0.1276(3) 0.4969(3) 0.0470(10) Uani d . 1 C
C24 0.0354(4) 0.1743(4) 0.4505(3) 0.0492(10) Uani d . 1 C
C25 0.2005(4) 0.0229(4) 0.1857(3) 0.0530(11) Uani d . 1 C
H25A 0.1229 0.0610 0.2119 0.064 Uiso calc R 1 H
C26 0.2266(5) -0.0672(4) 0.1272(4) 0.0650(13) Uani d . 1 C
H26A 0.1677 -0.0879 0.1149 0.078 Uiso calc R 1 H
C27 0.3404(5) -0.1253(4) 0.0877(4) 0.0659(13) Uani d . 1 C
H27A 0.3592 -0.1865 0.0493 0.079 Uiso calc R 1 H
C28 0.4289(4) -0.0920(4) 0.1053(3) 0.0549(11) Uani d . 1 C
C29 0.5486(5) -0.1424(4) 0.0628(4) 0.0688(14) Uani d . 1 C
H29A 0.5720 -0.2039 0.0236 0.083 Uiso calc R 1 H
C30 0.6309(5) -0.1021(5) 0.0783(4) 0.0684(14) Uani d . 1 C
H30A 0.7086 -0.1364 0.0492 0.082 Uiso calc R 1 H
C31 0.5982(4) -0.0083(4) 0.1385(3) 0.0541(11) Uani d . 1 C
C32 0.6785(4) 0.0397(4) 0.1527(4) 0.0613(13) Uani d . 1 C
H32A 0.7564 0.0105 0.1223 0.074 Uiso calc R 1 H
C33 0.6399(4) 0.1299(5) 0.2121(4) 0.0629(13) Uani d . 1 C
H33A 0.6922 0.1617 0.2218 0.075 Uiso calc R 1 H
C34 0.5239(4) 0.1739(4) 0.2574(4) 0.0568(12) Uani d . 1 C
H34A 0.5004 0.2337 0.2985 0.068 Uiso calc R 1 H
C35 0.4799(3) 0.0434(4) 0.1847(3) 0.0449(10) Uani d . 1 C
C36 0.3934(4) 0.0026(3) 0.1666(3) 0.0447(9) Uani d . 1 C
C37 0.8497(5) 0.6525(5) 0.2745(5) 0.0816(17) Uani d . 1 C
H37A 0.7687 0.6902 0.3064 0.098 Uiso calc R 1 H
C38 0.3914(7) 0.5466(7) -0.1567(7) 0.121(3) Uani d . 1 C
H38A 0.3087 0.5801 -0.1274 0.146 Uiso calc R 1 H
O1 -0.0511(4) 0.8438(5) -0.0238(4) 0.1211(18) Uani d . 1 O
O2 0.1432(5) 0.8149(5) -0.0192(4) 0.133(2) Uani d . 1 O
O3 0.0979(5) 0.7057(4) -0.1124(4) 0.1088(16) Uani d . 1 O
O4 0.0749(4) 0.8882(4) -0.1540(3) 0.0842(12) Uani d . 1 O
O5 0.4562(15) 0.1597(17) 0.6529(10) 0.337(10) Uani d . 1 O
O6 0.4280(11) 0.3121(14) 0.6263(9) 0.302(8) Uani d . 1 O
O7 0.5457(6) 0.2088(10) 0.5049(6) 0.209(4) Uani d . 1 O
O8 0.6060(5) 0.2082(8) 0.6438(5) 0.171(3) Uani d . 1 O

loop_
_atom_site_aniso_label
_atom_site_aniso_U_11
_atom_site_aniso_U_22
_atom_site_aniso_U_33
_atom_site_aniso_U_12
_atom_site_aniso_U_13
_atom_site_aniso_U_23
Mn1 0.0406(3) 0.0427(4) 0.0464(4) -0.0163(3) -0.0060(3) -0.0026(3)
N1 0.054(2) 0.047(2) 0.048(2) -0.0163(16) -0.0063(17) -0.0079(18)
N2 0.0457(19) 0.049(2) 0.047(2) -0.0175(16) -0.0081(15) -0.0025(17)
N3 0.0434(19) 0.059(2) 0.046(2) -0.0143(16) -0.0063(16) -0.0063(18)
N4 0.048(2) 0.052(2) 0.049(2) -0.0206(16) -0.0098(16) 0.0042(17)
N5 0.0456(18) 0.044(2) 0.0474(19) -0.0201(15) -0.0080(15) -0.0019(16)
N6 0.0462(19) 0.048(2) 0.051(2) -0.0198(16) -0.0081(16) 0.0012(17)
Cl1 0.0616(7) 0.0670(8) 0.0638(7) -0.0316(6) -0.0224(6) 0.0070(6)
Cl2 0.0522(7) 0.0924(11) 0.1138(13) -0.0297(7) -0.0122(8) -0.0116(9)
Cl3 0.1213(14) 0.0987(13) 0.1261(16) -0.0524(11) -0.0266(12) 0.0005(12)
Cl4 0.1116(13) 0.1317(17) 0.0785(11) -0.0334(12) -0.0192(10) 0.0012(11)
Cl5 0.0974(11) 0.0802(11) 0.0964(12) -0.0211(9) -0.0114(9) 0.0052(9)
Cl6 0.164(2) 0.129(2) 0.134(2) -0.0160(16) -0.0431(17) -0.0002(16)
Cl7 0.148(2) 0.1082(18) 0.239(4) -0.0399(15) -0.038(2) 0.035(2)
Cl8 0.1016(13) 0.1234(17) 0.1420(19) -0.0376(12) -0.0291(13) 0.0012(14)
C1 0.066(3) 0.065(3) 0.055(3) -0.024(2) -0.013(2) -0.009(2)
C2 0.086(4) 0.089(4) 0.069(3) -0.034(3) -0.017(3) -0.023(3)
C3 0.082(4) 0.052(3) 0.089(4) -0.027(3) -0.012(3) -0.017(3)
C4 0.058(3) 0.049(3) 0.080(4) -0.024(2) -0.004(2) -0.014(3)
C5 0.084(4) 0.044(3) 0.101(5) -0.026(3) -0.019(3) 0.003(3)
C6 0.072(3) 0.050(3) 0.097(5) -0.022(3) -0.006(3) 0.015(3)
C7 0.045(2) 0.055(3) 0.067(3) -0.010(2) -0.001(2) 0.007(2)
C8 0.065(3) 0.068(3) 0.059(3) -0.018(3) -0.010(2) 0.012(3)
C9 0.069(3) 0.087(4) 0.047(3) -0.022(3) -0.015(2) 0.001(3)
C10 0.059(3) 0.058(3) 0.052(3) -0.021(2) -0.007(2) -0.001(2)
C11 0.041(2) 0.048(3) 0.052(3) -0.0139(18) 0.0006(18) -0.002(2)
C12 0.045(2) 0.043(2) 0.053(3) -0.0126(18) -0.0051(19) -0.007(2)
C13 0.048(3) 0.082(4) 0.062(3) -0.016(2) -0.011(2) -0.001(3)
C14 0.047(3) 0.098(4) 0.080(4) -0.019(3) -0.021(3) -0.010(3)
C15 0.044(3) 0.084(4) 0.073(4) -0.028(2) 0.002(2) -0.017(3)
C16 0.046(2) 0.057(3) 0.066(3) -0.023(2) 0.004(2) -0.016(2)
C17 0.055(3) 0.072(3) 0.074(3) -0.030(3) 0.008(3) -0.006(3)
C18 0.075(4) 0.076(4) 0.060(3) -0.034(3) 0.007(3) 0.003(3)
C19 0.064(3) 0.053(3) 0.052(3) -0.029(2) -0.004(2) 0.005(2)
C20 0.088(4) 0.080(4) 0.050(3) -0.035(3) -0.016(3) 0.020(3)
C21 0.073(4) 0.083(4) 0.068(3) -0.024(3) -0.029(3) 0.012(3)
C22 0.053(3) 0.079(4) 0.061(3) -0.020(2) -0.014(2) 0.012(3)
C23 0.049(2) 0.043(2) 0.050(2) -0.0207(18) -0.0043(19) -0.005(2)
C24 0.048(2) 0.047(2) 0.050(3) -0.0172(19) -0.0018(19) -0.015(2)
C25 0.056(3) 0.052(3) 0.058(3) -0.028(2) -0.012(2) 0.000(2)
C26 0.084(4) 0.058(3) 0.070(3) -0.044(3) -0.021(3) 0.000(3)
C27 0.089(4) 0.049(3) 0.064(3) -0.029(3) -0.016(3) -0.006(2)
C28 0.074(3) 0.042(2) 0.048(2) -0.020(2) -0.013(2) 0.002(2)
C29 0.077(3) 0.045(3) 0.062(3) 0.001(2) -0.003(3) -0.015(2)
C30 0.058(3) 0.067(3) 0.059(3) -0.003(2) -0.001(2) -0.004(3)
C31 0.047(2) 0.056(3) 0.047(2) -0.006(2) -0.0069(19) 0.007(2)
C32 0.036(2) 0.073(3) 0.065(3) -0.009(2) -0.007(2) 0.002(3)
C33 0.041(2) 0.079(4) 0.072(3) -0.024(2) -0.012(2) 0.004(3)
C34 0.049(2) 0.060(3) 0.065(3) -0.022(2) -0.012(2) -0.002(2)
C35 0.042(2) 0.046(2) 0.040(2) -0.0087(17) -0.0075(17) 0.0045(19)
C36 0.053(2) 0.037(2) 0.042(2) -0.0152(18) -0.0093(19) 0.0054(18)
C37 0.061(3) 0.081(4) 0.088(4) -0.013(3) -0.002(3) -0.007(3)
C38 0.088(5) 0.110(6) 0.151(8) -0.029(4) -0.011(5) 0.017(6)
O1 0.089(3) 0.137(5) 0.122(4) -0.046(3) 0.010(3) 0.017(3)
O2 0.175(5) 0.159(5) 0.138(5) -0.106(4) -0.110(4) 0.043(4)
O3 0.167(5) 0.071(3) 0.105(3) -0.036(3) -0.066(3) 0.005(3)
O4 0.084(3) 0.094(3) 0.085(3) -0.042(2) -0.028(2) 0.030(2)
O5 0.389(18) 0.54(3) 0.284(14) -0.40(2) -0.130(13) 0.132(16)
O6 0.227(10) 0.341(17) 0.208(11) 0.095(12) -0.071(9) -0.056(11)
O7 0.112(5) 0.347(13) 0.128(6) -0.026(6) -0.029(4) 0.002(7)
O8 0.077(3) 0.297(10) 0.148(5) -0.070(5) -0.037(3) 0.018(6)

loop_
_atom_type_symbol
_atom_type_description
_atom_type_scat_dispersion_real
_atom_type_scat_dispersion_imag
_atom_type_scat_source
C C 0.0033 0.0016 'International Tables Vol C Tables 4.2.6.8 and 6.1.1.4'
H H 0.0000 0.0000 'International Tables Vol C Tables 4.2.6.8 and 6.1.1.4'
N N 0.0061 0.0033 'International Tables Vol C Tables 4.2.6.8 and 6.1.1.4'
O O 0.0106 0.0060 'International Tables Vol C Tables 4.2.6.8 and 6.1.1.4'
Cl Cl 0.1484 0.1585 'International Tables Vol C Tables 4.2.6.8 and 6.1.1.4'
Mn Mn 0.3368 0.7283 'International Tables Vol C Tables 4.2.6.8 and 6.1.1.4'

loop_
_geom_angle_atom_site_label_1
_geom_angle_atom_site_label_2
_geom_angle_atom_site_label_3
_geom_angle
_geom_angle_publ_flag
N1 Mn1 N5 158.90(10) yes
N2 Mn1 N1 73.80(10) yes
N2 Mn1 N3 93.00(10) yes
N2 Mn1 N5 94.40(10) yes
N3 Mn1 N1 105.40(10) yes
N3 Mn1 N5 92.40(10) yes
N4 Mn1 N1 93.60(10) yes
N4 Mn1 N2 158.60(10) yes
N4 Mn1 N3 73.40(10) yes
N4 Mn1 N5 102.50(10) yes
N4 Mn1 N6 99.20(10) yes
N6 Mn1 N1 91.30(10) yes
N6 Mn1 N2 98.30(10) yes
N6 Mn1 N3 162.00(10) yes
N6 Mn1 N5 72.80(10) yes
C1 N1 C12 117.8(4) no
C1 N1 Mn1 127.4(3) no
C12 N1 Mn1 114.7(3) no
C10 N2 C11 117.8(4) no
C10 N2 Mn1 126.8(3) no
C11 N2 Mn1 115.4(3) no
C13 N3 C24 118.9(4) no
C13 N3 Mn1 126.6(3) no
C24 N3 Mn1 114.3(3) no
C22 N4 C23 117.2(4) no
C22 N4 Mn1 127.3(3) no
C23 N4 Mn1 115.6(3) no
C36 N5 C25 116.4(4) no
C36 N5 Mn1 116.3(3) no
C25 N5 Mn1 127.3(3) no
C34 N6 C35 118.1(4) no
C34 N6 Mn1 126.3(3) no
C35 N6 Mn1 115.5(3) no
O2 Cl1 O1 114.0(4) no
O2 Cl1 O4 110.8(3) no
O1 Cl1 O4 109.8(3) no
O2 Cl1 O3 107.6(4) no
O1 Cl1 O3 105.9(4) no
O4 Cl1 O3 108.4(3) no
O5 Cl2 O6 93.9(11) no
O5 Cl2 O8 109.8(8) no
O6 Cl2 O8 115.8(8) no
O5 Cl2 O7 117.0(9) no
O6 Cl2 O7 105.2(7) no
O8 Cl2 O7 113.7(4) no
N1 C1 C2 123.0(5) no
N1 C1 H1A 118.5 no
C2 C1 H1A 118.5 no
C3 C2 C1 119.5(5) no
C3 C2 H2A 120.3 no
C1 C2 H2A 120.3 no
C2 C3 C4 119.9(5) no
C2 C3 H3A 120.1 no
C4 C3 H3A 120.1 no
C12 C4 C3 117.4(5) no
C12 C4 C5 118.9(5) no
C3 C4 C5 123.7(5) no
C6 C5 C4 122.0(5) no
C6 C5 H5A 119.0 no
C4 C5 H5A 119.0 no
C5 C6 C7 120.4(5) no
C5 C6 H6A 119.8 no
C7 C6 H6A 119.8 no
C11 C7 C8 117.6(5) no
C11 C7 C6 119.5(5) no
C8 C7 C6 122.8(5) no
C9 C8 C7 119.1(5) no
C9 C8 H8A 120.4 no
C7 C8 H8A 120.4 no
C8 C9 C10 119.9(5) no
C8 C9 H9A 120.1 no
C10 C9 H9A 120.1 no
N2 C10 C9 123.1(5) no
N2 C10 H10A 118.4 no
C9 C10 H10A 118.4 no
N2 C11 C7 122.4(4) no
N2 C11 C12 118.0(4) no
C7 C11 C12 119.6(4) no
N1 C12 C4 122.4(4) no
N1 C12 C11 118.0(4) no
C4 C12 C11 119.6(4) no
N3 C13 C14 122.1(5) no
N3 C13 H13A 118.9 no
C14 C13 H13A 118.9 no
C15 C14 C13 119.9(5) no
C15 C14 H14A 120.0 no
C13 C14 H14A 120.0 no
C14 C15 C16 119.9(4) no
C14 C15 H15A 120.1 no
C16 C15 H15A 120.1 no
C15 C16 C24 117.0(5) no
C15 C16 C17 124.2(4) no
C24 C16 C17 118.8(5) no
C18 C17 C16 121.9(5) no
C18 C17 H17A 119.0 no
C16 C17 H17A 119.0 no
C17 C18 C19 121.2(5) no
C17 C18 H18A 119.4 no
C19 C18 H18A 119.4 no
C20 C19 C23 118.4(4) no
C20 C19 C18 122.9(5) no
C23 C19 C18 118.7(5) no
C21 C20 C19 119.2(5) no
C21 C20 H20A 120.4 no
C19 C20 H20A 120.4 no
C20 C21 C22 120.2(5) no
C20 C21 H21A 119.9 no
C22 C21 H21A 119.9 no
N4 C22 C21 123.2(5) no
N4 C22 H22A 118.4 no
C21 C22 H22A 118.4 no
N4 C23 C24 117.7(4) no
N4 C23 C19 121.8(4) no
C24 C23 C19 120.4(4) no
N3 C24 C23 118.9(4) no
N3 C24 C16 122.2(4) no
C23 C24 C16 119.0(4) no
N5 C25 C26 124.3(4) no
N5 C25 H25A 117.8 no
C26 C25 H25A 117.8 no
C27 C26 C25 119.1(4) no
C27 C26 H26A 120.4 no
C25 C26 H26A 120.4 no
C26 C27 C28 119.9(5) no
C26 C27 H27A 120.0 no
C28 C27 H27A 120.0 no
C27 C28 C29 124.0(5) no
C27 C28 C36 116.9(4) no
C29 C28 C36 119.0(4) no
C30 C29 C28 121.4(5) no
C30 C29 H29A 119.3 no
C28 C29 H29A 119.3 no
C29 C30 C31 120.8(5) no
C29 C30 H30A 119.6 no
C31 C30 H30A 119.6 no
C32 C31 C35 117.1(4) no
C32 C31 C30 122.9(4) no
C35 C31 C30 119.9(4) no
C33 C32 C31 119.3(4) no
C33 C32 H32A 120.3 no
C31 C32 H32A 120.3 no
C32 C33 C34 120.6(4) no
C32 C33 H33A 119.7 no
C34 C33 H33A 119.7 no
N6 C34 C33 122.3(5) no
N6 C34 H34A 118.8 no
C33 C34 H34A 118.8 no
N6 C35 C31 122.5(4) no
N6 C35 C36 118.2(4) no
C31 C35 C36 119.2(4) no
N5 C36 C28 123.3(4) no
N5 C36 C35 117.1(4) no
C28 C36 C35 119.6(4) no
Cl4 C37 Cl3 110.4(4) no
Cl4 C37 Cl5 110.6(3) no
Cl3 C37 Cl5 108.5(3) no
Cl4 C37 H37A 109.1 no
Cl3 C37 H37A 109.1 no
Cl5 C37 H37A 109.1 no
Cl7 C38 Cl8 112.5(6) no
Cl7 C38 Cl6 111.6(5) no
Cl8 C38 Cl6 110.4(4) no
Cl7 C38 H38A 107.4 no
Cl8 C38 H38A 107.4 no
Cl6 C38 H38A 107.4 no

loop_
_geom_bond_atom_site_label_1
_geom_bond_atom_site_label_2
_geom_bond_distance
_geom_bond_publ_flag
Mn1 N1 2.292(4) yes
Mn1 N2 2.284(4) yes
Mn1 N3 2.291(3) yes
Mn1 N4 2.277(4) yes
Mn1 N5 2.293(3) yes
Mn1 N6 2.282(3) yes
N1 C1 1.341(6) no
N1 C12 1.376(6) no
N2 C10 1.361(6) no
N2 C11 1.364(6) no
N3 C13 1.322(6) no
N3 C24 1.378(6) no
N4 C22 1.337(6) no
N4 C23 1.375(5) no
N5 C36 1.356(5) no
N5 C25 1.361(5) no
N6 C34 1.352(5) no
N6 C35 1.372(5) no
Cl1 O2 1.413(4) no
Cl1 O1 1.415(5) no
Cl1 O4 1.434(4) no
Cl1 O3 1.455(5) no
Cl2 O5 1.298(9) no
Cl2 O6 1.326(11) no
Cl2 O8 1.345(6) no
Cl2 O7 1.427(8) no
Cl3 C37 1.782(7) no
Cl4 C37 1.773(7) no
Cl5 C37 1.791(7) no
Cl6 C38 1.815(10) no
Cl7 C38 1.721(9) no
Cl8 C38 1.766(10) no
C1 C2 1.419(8) no
C1 H1A 0.9300 no
C2 C3 1.353(9) no
C2 H2A 0.9300 no
C3 C4 1.426(8) no
C3 H3A 0.9300 no
C4 C12 1.419(6) no
C4 C5 1.453(8) no
C5 C6 1.357(9) no
C5 H5A 0.9300 no
C6 C7 1.454(8) no
C6 H6A 0.9300 no
C7 C11 1.420(7) no
C7 C8 1.427(8) no
C8 C9 1.375(8) no
C8 H8A 0.9300 no
C9 C10 1.387(7) no
C9 H9A 0.9300 no
C10 H10A 0.9300 no
C11 C12 1.460(6) no
C13 C14 1.412(7) no
C13 H13A 0.9300 no
C14 C15 1.375(8) no
C14 H14A 0.9300 no
C15 C16 1.402(7) no
C15 H15A 0.9300 no
C16 C24 1.432(6) no
C16 C17 1.462(8) no
C17 C18 1.328(8) no
C17 H17A 0.9300 no
C18 C19 1.445(7) no
C18 H18A 0.9300 no
C19 C20 1.394(7) no
C19 C23 1.440(7) no
C20 C21 1.353(7) no
C20 H20A 0.9300 no
C21 C22 1.415(8) no
C21 H21A 0.9300 no
C22 H22A 0.9300 no
C23 C24 1.425(6) no
C25 C26 1.390(7) no
C25 H25A 0.9300 no
C26 C27 1.372(7) no
C26 H26A 0.9300 no
C27 C28 1.409(7) no
C27 H27A 0.9300 no
C28 C29 1.422(7) no
C28 C36 1.441(6) no
C29 C30 1.382(8) no
C29 H29A 0.9300 no
C30 C31 1.428(7) no
C30 H30A 0.9300 no
C31 C32 1.418(7) no
C31 C35 1.422(6) no
C32 C33 1.376(7) no
C32 H32A 0.9300 no
C33 C34 1.385(7) no
C33 H33A 0.9300 no
C34 H34A 0.9300 no
C35 C36 1.448(6) no
C37 H37A 0.9800 no
C38 H38A 0.9800 no

loop_
_geom_torsion_atom_site_label_1
_geom_torsion_atom_site_label_2
_geom_torsion_atom_site_label_3
_geom_torsion_atom_site_label_4
_geom_torsion
_geom_torsion_publ_flag
N4 Mn1 N1 C1 18.4(4) no
N6 Mn1 N1 C1 -80.9(4) no
N2 Mn1 N1 C1 -179.1(4) no
N3 Mn1 N1 C1 92.2(4) no
N5 Mn1 N1 C1 -121.4(4) no
N4 Mn1 N1 C12 -165.8(3) no
N6 Mn1 N1 C12 94.9(3) no
N2 Mn1 N1 C12 -3.4(3) no
N3 Mn1 N1 C12 -92.1(3) no
N5 Mn1 N1 C12 54.3(5) no
N4 Mn1 N2 C10 -121.9(4) no
N6 Mn1 N2 C10 93.5(3) no
N3 Mn1 N2 C10 -72.4(3) no
N1 Mn1 N2 C10 -177.5(4) no
N5 Mn1 N2 C10 20.2(3) no
N4 Mn1 N2 C11 58.1(5) no
N6 Mn1 N2 C11 -86.5(3) no
N3 Mn1 N2 C11 107.6(3) no
N1 Mn1 N2 C11 2.4(3) no
N5 Mn1 N2 C11 -159.8(3) no
N4 Mn1 N3 C13 -178.1(4) no
N6 Mn1 N3 C13 -110.1(5) no
N2 Mn1 N3 C13 18.7(4) no
N1 Mn1 N3 C13 92.7(4) no
N5 Mn1 N3 C13 -75.7(4) no
N4 Mn1 N3 C24 -2.8(3) no
N6 Mn1 N3 C24 65.1(5) no
N2 Mn1 N3 C24 -166.0(3) no
N1 Mn1 N3 C24 -92.0(3) no
N5 Mn1 N3 C24 99.5(3) no
N6 Mn1 N4 C22 18.6(4) no
N2 Mn1 N4 C22 -125.9(4) no
N3 Mn1 N4 C22 -178.3(4) no
N1 Mn1 N4 C22 -73.3(4) no
N5 Mn1 N4 C22 92.9(4) no
N6 Mn1 N4 C23 -160.6(3) no
N2 Mn1 N4 C23 54.9(5) no
N3 Mn1 N4 C23 2.5(3) no
N1 Mn1 N4 C23 107.5(3) no
N5 Mn1 N4 C23 -86.3(3) no
N4 Mn1 N5 C36 -94.3(3) no
N6 Mn1 N5 C36 1.6(3) no
N2 Mn1 N5 C36 98.9(3) no
N3 Mn1 N5 C36 -167.8(3) no
N1 Mn1 N5 C36 44.4(5) no
N4 Mn1 N5 C25 86.3(4) no
N6 Mn1 N5 C25 -177.8(4) no
N2 Mn1 N5 C25 -80.5(4) no
N3 Mn1 N5 C25 12.7(4) no
N1 Mn1 N5 C25 -135.0(4) no
N4 Mn1 N6 C34 -84.3(4) no
N2 Mn1 N6 C34 83.4(4) no
N3 Mn1 N6 C34 -148.4(4) no
N1 Mn1 N6 C34 9.6(4) no
N5 Mn1 N6 C34 175.4(4) no
N4 Mn1 N6 C35 100.0(3) no
N2 Mn1 N6 C35 -92.3(3) no
N3 Mn1 N6 C35 35.9(6) no
N1 Mn1 N6 C35 -166.1(3) no
N5 Mn1 N6 C35 -0.3(3) no
C12 N1 C1 C2 0.4(7) no
Mn1 N1 C1 C2 176.1(4) no
N1 C1 C2 C3 -1.7(8) no
C1 C2 C3 C4 2.1(8) no
C2 C3 C4 C12 -1.3(8) no
C2 C3 C4 C5 178.5(5) no
C12 C4 C5 C6 0.7(8) no
C3 C4 C5 C6 -179.1(5) no
C4 C5 C6 C7 0.0(8) no
C5 C6 C7 C11 -1.8(7) no
C5 C6 C7 C8 178.9(5) no
C11 C7 C8 C9 -1.0(7) no
C6 C7 C8 C9 178.3(5) no
C7 C8 C9 C10 -0.8(7) no
C11 N2 C10 C9 -0.9(6) no
Mn1 N2 C10 C9 179.1(3) no
C8 C9 C10 N2 1.9(7) no
C10 N2 C11 C7 -1.1(6) no
Mn1 N2 C11 C7 178.9(3) no
C10 N2 C11 C12 178.7(4) no
Mn1 N2 C11 C12 -1.3(4) no
C8 C7 C11 N2 2.1(6) no
C6 C7 C11 N2 -177.3(4) no
C8 C7 C11 C12 -177.8(4) no
C6 C7 C11 C12 2.9(6) no
C1 N1 C12 C4 0.4(6) no
Mn1 N1 C12 C4 -175.8(3) no
C1 N1 C12 C11 -179.8(4) no
Mn1 N1 C12 C11 4.0(4) no
C3 C4 C12 N1 0.0(7) no
C5 C4 C12 N1 -179.7(4) no
C3 C4 C12 C11 -179.8(4) no
C5 C4 C12 C11 0.4(6) no
N2 C11 C12 N1 -1.9(5) no
C7 C11 C12 N1 178.0(4) no
N2 C11 C12 C4 177.9(4) no
C7 C11 C12 C4 -2.2(6) no
C24 N3 C13 C14 -0.9(7) no
Mn1 N3 C13 C14 174.1(4) no
N3 C13 C14 C15 1.2(9) no
C13 C14 C15 C16 -0.3(8) no
C14 C15 C16 C24 -0.8(7) no
C14 C15 C16 C17 179.2(5) no
C15 C16 C17 C18 -180.0(5) no
C24 C16 C17 C18 0.0(8) no
C16 C17 C18 C19 -1.5(9) no
C17 C18 C19 C20 -179.6(5) no
C17 C18 C19 C23 0.7(8) no
C23 C19 C20 C21 -0.7(8) no
C18 C19 C20 C21 179.6(5) no
C19 C20 C21 C22 0.2(9) no
C23 N4 C22 C21 -0.5(7) no
Mn1 N4 C22 C21 -179.8(4) no
C20 C21 C22 N4 0.5(9) no
C22 N4 C23 C24 178.8(4) no
Mn1 N4 C23 C24 -1.8(5) no
C22 N4 C23 C19 -0.1(6) no
Mn1 N4 C23 C19 179.2(3) no
C20 C19 C23 N4 0.7(7) no
C18 C19 C23 N4 -179.6(4) no
C20 C19 C23 C24 -178.2(4) no
C18 C19 C23 C24 1.5(7) no
C13 N3 C24 C23 178.7(4) no
Mn1 N3 C24 C23 3.0(5) no
C13 N3 C24 C16 -0.3(6) no
Mn1 N3 C24 C16 -175.9(3) no
N4 C23 C24 N3 -0.8(6) no
C19 C23 C24 N3 178.1(4) no
N4 C23 C24 C16 178.1(4) no
C19 C23 C24 C16 -2.9(6) no
C15 C16 C24 N3 1.1(6) no
C17 C16 C24 N3 -178.9(4) no
C15 C16 C24 C23 -177.8(4) no
C17 C16 C24 C23 2.2(6) no
C36 N5 C25 C26 1.1(7) no
Mn1 N5 C25 C26 -179.5(4) no
N5 C25 C26 C27 0.2(8) no
C25 C26 C27 C28 -1.2(8) no
C26 C27 C28 C29 -175.8(5) no
C26 C27 C28 C36 0.9(7) no
C27 C28 C29 C30 176.0(5) no
C36 C28 C29 C30 -0.6(8) no
C28 C29 C30 C31 0.5(8) no
C29 C30 C31 C32 -176.6(5) no
C29 C30 C31 C35 1.2(8) no
C35 C31 C32 C33 2.3(7) no
C30 C31 C32 C33 -179.9(5) no
C31 C32 C33 C34 -0.2(8) no
C35 N6 C34 C33 1.3(7) no
Mn1 N6 C34 C33 -174.4(4) no
C32 C33 C34 N6 -1.7(8) no
C34 N6 C35 C31 1.1(6) no
Mn1 N6 C35 C31 177.2(3) no
C34 N6 C35 C36 -177.0(4) no
Mn1 N6 C35 C36 -1.0(5) no
C32 C31 C35 N6 -2.8(6) no
C30 C31 C35 N6 179.3(4) no
C32 C31 C35 C36 175.3(4) no
C30 C31 C35 C36 -2.6(6) no
C25 N5 C36 C28 -1.3(6) no
Mn1 N5 C36 C28 179.2(3) no
C25 N5 C36 C35 176.8(4) no
Mn1 N5 C36 C35 -2.7(5) no
C27 C28 C36 N5 0.3(7) no
C29 C28 C36 N5 177.2(4) no
C27 C28 C36 C35 -177.7(4) no
C29 C28 C36 C35 -0.8(6) no
N6 C35 C36 N5 2.5(6) no
C31 C35 C36 N5 -175.7(4) no
N6 C35 C36 C28 -179.4(4) no
C31 C35 C36 C28 2.4(6) no
